data_2004537
loop_
_publ_author_name
'Swenson, D. C.'
'Habermann, S. M.'
'Murphy, K. P.'

_publ_section_title
;
 Cyclo(<small>L</small>-alanyl-<small>L</small>-seryl).H~2~O and
 Cyclo(glycyl-<small>L</small>-seryl)
;
_journal_issue 2
_journal_name_full 'Acta Crystallographica Section C'
_journal_page_first 383
_journal_page_last 387
_journal_paper_doi 10.1107/S0108270195012248
_journal_volume 52
_journal_year 1996
_chemical_formula_iupac 'C5 H8 N2 O3'
_chemical_formula_sum 'C5 H8 N2 O3'
_chemical_formula_weight 144.14
_chemical_name_systematic
;
 ?
;
_space_group_IT_number 4
_symmetry_cell_setting monoclinic
_symmetry_space_group_name_Hall 'P 2yb'
_symmetry_space_group_name_H-M 'P 1 21 1'
_audit_creation_method SHELXL
_cell_angle_alpha 90.00
_cell_angle_beta 90.80(4)
_cell_angle_gamma 90.00
_cell_formula_units_Z 2
_cell_length_a 4.896(2)
_cell_length_b 6.550(3)
_cell_length_c 9.737(4)
_cell_measurement_reflns_used 25
_cell_measurement_temperature 291(2)
_cell_measurement_theta_max 38
_cell_measurement_theta_min 24
_cell_volume 312.2(2)
_computing_cell_refinement CAD-4
_computing_data_collection 'CAD-4 (Enraf-Nonius, 1977)'
_computing_data_reduction 'MolEN (Fair, 1990)'
_computing_molecular_graphics 'ORTEPII (Johnson, 1976)'
_computing_publication_material SHELXL93
_computing_structure_refinement 'SHELXL93 (Sheldrick, 1993)'
_computing_structure_solution 'MULTAN80 (Main et al., 1980)'
_diffrn_ambient_temperature 291(2)
_diffrn_measurement_device 'Enraf-Nonius CAD-4'
_diffrn_measurement_method \q-2\q
_diffrn_radiation_monochromator graphite
_diffrn_radiation_source 'normal-focus sealed tube'
_diffrn_radiation_type MoK\a
_diffrn_radiation_wavelength 0.71070
_diffrn_reflns_av_R_equivalents 0.019
_diffrn_reflns_av_sigmaI/netI 0.0380
_diffrn_reflns_limit_h_max 6
_diffrn_reflns_limit_h_min -6
_diffrn_reflns_limit_k_max 1
_diffrn_reflns_limit_k_min -9
_diffrn_reflns_limit_l_max 13
_diffrn_reflns_limit_l_min -13
_diffrn_reflns_number 2234
_diffrn_reflns_theta_max 30.0
_diffrn_reflns_theta_min 2.0
_diffrn_standards_decay_% 1.10
_diffrn_standards_interval_time 480
_diffrn_standards_number 4
_exptl_absorpt_coefficient_mu 0.128
_exptl_absorpt_correction_type none
_exptl_crystal_colour colorless
_exptl_crystal_density_diffrn 1.534
_exptl_crystal_description plate
_exptl_crystal_F_000 152
_exptl_crystal_size_max 0.30
_exptl_crystal_size_mid 0.29
_exptl_crystal_size_min 0.16
_refine_diff_density_max 0.219
_refine_diff_density_min -0.224
_refine_ls_abs_structure_details 'Flack H D (1983), Acta Cryst. A39, 876-881'
_refine_ls_abs_structure_Flack '0.28(122) (k nown prior to experiment)'
_refine_ls_extinction_method none
_refine_ls_goodness_of_fit_all 1.093
_refine_ls_goodness_of_fit_obs 1.074
_refine_ls_hydrogen_treatment refall
_refine_ls_matrix_type full
_refine_ls_number_parameters 123
_refine_ls_number_reflns 976
_refine_ls_number_restraints 1
_refine_ls_restrained_S_all 1.093
_refine_ls_restrained_S_obs 1.074
_refine_ls_R_factor_all 0.0462
_refine_ls_R_factor_obs 0.0300
_refine_ls_shift/esd_max -0.028
_refine_ls_shift/esd_mean 0.005
_refine_ls_structure_factor_coef Fsqd
_refine_ls_weighting_details 'w=1/[\s^2^(Fo^2^)+(0.0598P)^2^+0.0055P] where P=(Fo^2^+2Fc^2^)/3'
_refine_ls_weighting_scheme calc
_refine_ls_wR_factor_all 0.0877
_refine_ls_wR_factor_obs 0.0798
_reflns_number_observed 854
_reflns_number_total 976
_reflns_observed_criterion >2sigma(I)
_cod_data_source_file sx1004.cif
_cod_data_source_block mur51
_cod_depositor_comments
;
The following automatic conversions were performed:

'_refine_ls_weighting_scheme' value 'calc
w=1/[\s^2^(Fo^2^)+(0.0598P)^2^+0.0055P] where P=(Fo^2^+2Fc^2^)/3' was
changed to 'calc'. New tag '_refine_ls_weighting_details' was
created. The value of the new tag was set to
'w=1/[\s^2^(Fo^2^)+(0.0598P)^2^+0.0055P] where P=(Fo^2^+2Fc^2^)/3'.

Automatic conversion script
Id: cif_fix_values 3143 2015-03-26 13:38:13Z robertas 
;
_cod_original_sg_symbol_Hall 'P 2y1'
_cod_original_sg_symbol_H-M 'P 21'
_cod_database_code 2004537

loop_
_symmetry_equiv_pos_as_xyz
'x, y, z'
'-x, y+1/2, -z'

loop_
_atom_site_aniso_label
_atom_site_aniso_U_11
_atom_site_aniso_U_22
_atom_site_aniso_U_33
_atom_site_aniso_U_12
_atom_site_aniso_U_13
_atom_site_aniso_U_23
C1 0.0255(6) 0.0297(7) 0.0260(5) 0.0008(5) -0.0017(4) -0.0022(5)
C2 0.0307(6) 0.0272(6) 0.0396(7) 0.0030(6) -0.0078(6) 0.0014(7)
N3 0.0329(6) 0.0347(7) 0.0315(6) 0.0003(5) -0.0132(5) 0.0036(5)
C4 0.0299(6) 0.0324(7) 0.0266(6) -0.0011(6) -0.0078(4) -0.0012(5)
C5 0.0302(6) 0.0245(6) 0.0292(6) 0.0042(6) -0.0068(5) -0.0016(6)
N6 0.0264(6) 0.0312(7) 0.0360(6) 0.0022(5) -0.0119(5) -0.0006(5)
C7 0.0420(7) 0.0310(7) 0.0331(6) 0.0052(7) -0.0050(5) 0.0048(6)
O1 0.0397(6) 0.0331(6) 0.0377(5) -0.0066(5) -0.0061(4) -0.0052(5)
O4 0.0591(8) 0.0374(7) 0.0503(7) -0.0102(7) -0.0252(6) -0.0045(6)
O7 0.0368(5) 0.0510(7) 0.0305(5) 0.0132(6) -0.0062(4) 0.0029(5)

loop_
_atom_site_label
_atom_site_occupancy
_atom_site_fract_x
_atom_site_fract_y
_atom_site_fract_z
_atom_site_U_iso_or_equiv
_atom_site_thermal_displace_type
_atom_site_calc_flag
_atom_site_type_symbol
C1 1 .0943(3) .5818(2) .25740(10) .0271(3) Uani d C
C2 1 -0.1592(3) .6214(3) .1725(2) .0326(3) Uani d C
N3 1 -0.2616(3) .4441(2) .09910(10) .0332(3) Uani d N
C4 1 -0.2143(3) .2520(3) .13410(10) .0297(3) Uani d C
C5 1 -.0044(3) .2107(2) .24730(10) .0280(3) Uani d C
N6 1 .1626(3) .3879(2) .28080(10) .0313(3) Uani d N
C7 1 -0.1484(4) .1286(3) .3743(2) .0354(3) Uani d C
O1 1 .2285(3) .7290(2) .30110(10) .0369(3) Uani d O
O4 1 -0.3296(3) .1044(2) .0800(2) .0492(4) Uani d O
O7 1 -0.3321(2) .2795(2) .42470(10) .0395(3) Uani d O
H3 1 -0.388(5) .466(5) .039(3) .051(7) Uiso d H
H6 1 .305(4) .374(4) .330(2) .033(5) Uiso d H
H7 1 -0.316(5) .27(5) .509(3) .050(6) Uiso d H
H2A 1 -0.131(6) .726(5) .105(3) .052(7) Uiso d H
H2B 1 -0.292(5) .666(4) .234(2) .042(6) Uiso d H
H5 1 .120(4) .108(4) .221(2) .030(5) Uiso d H
H7A 1 -.002(5) .105(4) .440(2) .044(6) Uiso d H
H7B 1 -0.237(5) .003(5) .350(3) .049(6) Uiso d H

loop_
_atom_type_symbol
_atom_type_description
_atom_type_scat_dispersion_real
_atom_type_scat_dispersion_imag
_atom_type_scat_source
C C 0.0033 0.0016 'International Tables Vol C Tables 4.2.6.8 and 6.1.1.4'
H H 0.0000 0.0000 'International Tables Vol C Tables 4.2.6.8 and 6.1.1.4'
N N 0.0061 0.0033 'International Tables Vol C Tables 4.2.6.8 and 6.1.1.4'
O O 0.0106 0.0060 'International Tables Vol C Tables 4.2.6.8 and 6.1.1.4'

loop_
_geom_angle_atom_site_label_1
_geom_angle_atom_site_label_2
_geom_angle_atom_site_label_3
_geom_angle
_geom_angle_publ_flag
O1 C1 N6 123.53(13) yes
O1 C1 C2 118.95(14) yes
N6 C1 C2 117.51(13) yes
N3 C2 C1 114.21(14) yes
N3 C2 H2A 106.5(16) yes
C1 C2 H2A 111.9(16) yes
N3 C2 H2B 108.9(15) yes
C1 C2 H2B 106.3(13) yes
H2A C2 H2B 109(2) yes
C4 N3 C2 125.21(13) yes
C4 N3 H3 117(2) yes
C2 N3 H3 116(2) yes
O4 C4 N3 123.91(14) yes
O4 C4 C5 118.1(2) yes
N3 C4 C5 118.03(14) yes
N6 C5 C4 113.13(13) yes
N6 C5 C7 111.28(13) yes
C4 C5 C7 109.53(12) yes
N6 C5 H5 105.0(10) yes
C4 C5 H5 111.0(10) yes
C7 C5 H5 106.0(10) yes
C1 N6 C5 125.68(12) yes
C1 N6 H6 114(2) yes
C5 N6 H6 120(2) yes
O7 C7 C5 109.51(14) yes
O7 C7 H7A 110(2) yes
C5 C7 H7A 104.0(10) yes
O7 C7 H7B 113(2) yes
C5 C7 H7B 108(2) yes
H7A C7 H7B 111(2) yes
C7 O7 H7 104(2) yes

loop_
_geom_bond_atom_site_label_1
_geom_bond_atom_site_label_2
_geom_bond_distance
_geom_bond_publ_flag
C1 O1 1.239(2) yes
C1 N6 1.332(2) yes
C1 C2 1.504(2) yes
C2 N3 1.450(2) yes
C2 H2A 0.96(3) yes
C2 H2B 0.93(2) yes
N3 C4 1.323(2) yes
N3 H3 0.86(2) no
C4 O4 1.234(2) yes
C4 C5 1.521(2) yes
C5 N6 1.455(2) yes
C5 C7 1.530(2) yes
C5 H5 0.94(2) yes
N6 H6 0.84(2) no
C7 O7 1.429(2) yes
C7 H7A 0.97(2) yes
C7 H7B 0.96(3) yes
O7 H7 0.83(3) no

loop_
_geom_torsion_atom_site_label_1
_geom_torsion_atom_site_label_2
_geom_torsion_atom_site_label_3
_geom_torsion_atom_site_label_4
_geom_torsion
O1 C1 C2 N3 165.50(14)
N6 C1 C2 N3 -14.2(2)
C1 C2 N3 C4 23.7(2)
C2 N3 C4 O4 171.0(2)
C2 N3 C4 C5 -9.3(2)
O4 C4 C5 N6 166.4(2)
N3 C4 C5 N6 -13.3(2)
O4 C4 C5 C7 -68.8(2)
N3 C4 C5 C7 111.5(2)
O1 C1 N6 C5 171.67(14)
C2 C1 N6 C5 -8.7(2)
C4 C5 N6 C1 22.8(2)
C7 C5 N6 C1 -101.0(2)
N6 C5 C7 O7 63.2(2)
C4 C5 C7 O7 -62.7(2)

loop_
_cod_related_entry_id
_cod_related_entry_database
_cod_related_entry_code
1 ChemSpider 5731180
